data_7052001
loop_
_publ_author_name
'Nakanishi, Waro'
'Hayashi, Satoko'
'Morinaka, Sayuri'
'Sasamori, Takahiro'
'Tokitoh, Norihiro'

_publ_section_title
;
 Extended hypervalent E&#x2032;&#x22EF;E--E&#x22EF;E&#x2032; 4c--6e (E,
 E&#x2032; = Se, S) interactions: structure, stability and reactivity
 of 1-(8-PhE&#x2032;C10H6)EE(C10H6E&#x2032;Ph-8&#x2032;)-1&#x2032;
;
_journal_issue 11
_journal_name_full 'New Journal of Chemistry'
_journal_page_first 1881
_journal_paper_doi 10.1039/b805678a
_journal_volume 32
_journal_year 2008
_chemical_formula_moiety 'C32 H22 S2 Se2'
_chemical_formula_sum 'C32 H22 S2 Se2'
_chemical_formula_weight 628.54
_chemical_name_common 2_S2Se2
_chemical_name_systematic
;
?
;
_space_group_IT_number 15
_symmetry_cell_setting monoclinic
_symmetry_Int_Tables_number 15
_symmetry_space_group_name_Hall '-C 2yc'
_symmetry_space_group_name_H-M 'C 1 2/c 1'
_atom_sites_solution_hydrogens geom
_atom_sites_solution_primary direct
_atom_sites_solution_secondary difmap
_audit_creation_method SHELXL-97
_cell_angle_alpha 90.00
_cell_angle_beta 118.9946(12)
_cell_angle_gamma 90.00
_cell_formula_units_Z 8
_cell_length_a 25.3639(5)
_cell_length_b 11.9664(4)
_cell_length_c 19.4789(6)
_cell_measurement_temperature 103(2)
_cell_measurement_theta_max 25.49
_cell_measurement_theta_min 2.39
_cell_volume 5171.1(3)
_computing_cell_refinement HKL2000
_computing_data_collection CrystalClear
_computing_data_reduction HKL2000
_computing_molecular_graphics Yadokari-XG
_computing_structure_refinement 'SHELXL-97 (Sheldrick, 1997)'
_computing_structure_solution SIR97
_diffrn_ambient_temperature 103(2)
_diffrn_detector_area_resol_mean 7.31
_diffrn_measured_fraction_theta_full 0.999
_diffrn_measured_fraction_theta_max 0.999
_diffrn_measurement_device_type 'Rigaku Mercury'
_diffrn_measurement_method \w
_diffrn_radiation_monochromator graphite
_diffrn_radiation_source 'fine-focus sealed tube'
_diffrn_radiation_type MoK\a
_diffrn_radiation_wavelength 0.71069
_diffrn_reflns_av_R_equivalents 0.0385
_diffrn_reflns_av_sigmaI/netI 0.0371
_diffrn_reflns_limit_h_max 30
_diffrn_reflns_limit_h_min -30
_diffrn_reflns_limit_k_max 14
_diffrn_reflns_limit_k_min -14
_diffrn_reflns_limit_l_max 23
_diffrn_reflns_limit_l_min -23
_diffrn_reflns_number 23050
_diffrn_reflns_theta_full 25.49
_diffrn_reflns_theta_max 25.49
_diffrn_reflns_theta_min 2.39
_exptl_absorpt_coefficient_mu 3.042
_exptl_absorpt_correction_T_max 0.7507
_exptl_absorpt_correction_T_min 0.5813
_exptl_absorpt_correction_type multi-scan
_exptl_absorpt_process_details 'Jacobson, R. (1998) Private communication'
_exptl_crystal_colour yellow
_exptl_crystal_density_diffrn 1.615
_exptl_crystal_density_method 'not measured'
_exptl_crystal_description prism
_exptl_crystal_F_000 2512
_exptl_crystal_size_max 0.20
_exptl_crystal_size_mid 0.18
_exptl_crystal_size_min 0.10
_refine_diff_density_max 0.384
_refine_diff_density_min -0.402
_refine_diff_density_rms 0.068
_refine_ls_extinction_method none
_refine_ls_goodness_of_fit_ref 1.054
_refine_ls_hydrogen_treatment refall
_refine_ls_matrix_type full
_refine_ls_number_parameters 413
_refine_ls_number_reflns 4812
_refine_ls_number_restraints 0
_refine_ls_restrained_S_all 1.054
_refine_ls_R_factor_all 0.0407
_refine_ls_R_factor_gt 0.0263
_refine_ls_shift/su_max 0.001
_refine_ls_shift/su_mean 0.000
_refine_ls_structure_factor_coef Fsqd
_refine_ls_weighting_details 'calc w=1/[\s^2^(Fo^2^)+(0.0276P)^2^+1.6686P] where P=(Fo^2^+2Fc^2^)/3'
_refine_ls_weighting_scheme calc
_refine_ls_wR_factor_gt 0.0566
_refine_ls_wR_factor_ref 0.0603
_reflns_number_gt 3869
_reflns_number_total 4812
_reflns_threshold_expression >2sigma(I)
_cod_data_source_file b805678a.txt
_cod_data_source_block 2
_cod_original_sg_symbol_Hall ' -C 2yc'
_cod_original_sg_symbol_H-M 'C 2/c'
_cod_database_code 7052001

loop_
_symmetry_equiv_pos_as_xyz
'x, y, z'
'-x, y, -z+1/2'
'x+1/2, y+1/2, z'
'-x+1/2, y+1/2, -z+1/2'
'-x, -y, -z'
'x, -y, z-1/2'
'-x+1/2, -y+1/2, -z'
'x+1/2, -y+1/2, z-1/2'

loop_
_atom_site_label
_atom_site_type_symbol
_atom_site_fract_x
_atom_site_fract_y
_atom_site_fract_z
_atom_site_U_iso_or_equiv
_atom_site_adp_type
_atom_site_occupancy
_atom_site_symmetry_multiplicity
_atom_site_calc_flag
_atom_site_refinement_flags
_atom_site_disorder_assembly
_atom_site_disorder_group
Se1 Se 0.287321(12) 0.26744(2) -0.127634(15) 0.01944(8) Uani 1 1 d . . .
C1 C 0.36295(12) 0.2561(2) -0.12822(15) 0.0186(6) Uani 1 1 d . . .
C2 C 0.36109(14) 0.2319(2) -0.19914(17) 0.0240(6) Uani 1 1 d . . .
H1 H 0.3236(13) 0.226(2) -0.2433(16) 0.025(8) Uiso 1 1 d . . .
C3 C 0.41425(14) 0.2233(2) -0.20217(18) 0.0258(7) Uani 1 1 d . . .
H2 H 0.4135(11) 0.208(2) -0.2507(16) 0.022(7) Uiso 1 1 d . . .
C4 C 0.46915(14) 0.2374(2) -0.13517(18) 0.0285(7) Uani 1 1 d . . .
H3 H 0.5063(13) 0.230(2) -0.1362(16) 0.027(8) Uiso 1 1 d . . .
C5 C 0.47099(14) 0.2616(3) -0.06488(19) 0.0327(7) Uani 1 1 d . . .
H4 H 0.5061(12) 0.269(2) -0.0208(16) 0.021(8) Uiso 1 1 d . . .
C6 C 0.41763(13) 0.2720(2) -0.06137(17) 0.0273(7) Uani 1 1 d . . .
H5 H 0.4202(12) 0.289(2) -0.0140(16) 0.026(8) Uiso 1 1 d . . .
C7 C 0.31539(11) 0.2320(2) -0.01892(15) 0.0186(6) Uani 1 1 d . . .
C8 C 0.31694(12) 0.3215(2) 0.02580(16) 0.0218(6) Uani 1 1 d . . .
H6 H 0.3045(11) 0.385(2) 0.0026(15) 0.013(7) Uiso 1 1 d . . .
C9 C 0.33504(12) 0.3108(2) 0.10595(16) 0.0235(6) Uani 1 1 d . . .
H7 H 0.3328(12) 0.373(2) 0.1334(16) 0.031(8) Uiso 1 1 d . . .
C10 C 0.35341(12) 0.2101(2) 0.14050(17) 0.0241(7) Uani 1 1 d . . .
H8 H 0.3639(11) 0.202(2) 0.1914(16) 0.020(7) Uiso 1 1 d . . .
C11 C 0.35429(11) 0.1147(2) 0.09800(15) 0.0190(6) Uani 1 1 d . . .
C12 C 0.37773(12) 0.0129(2) 0.13867(16) 0.0224(6) Uani 1 1 d . . .
H9 H 0.3925(11) 0.015(2) 0.1908(15) 0.018(7) Uiso 1 1 d . . .
C13 C 0.38076(12) -0.0779(2) 0.10002(16) 0.0236(6) Uani 1 1 d . . .
H10 H 0.3967(11) -0.144(2) 0.1248(15) 0.017(7) Uiso 1 1 d . . .
C14 C 0.35752(12) -0.0748(2) 0.01827(16) 0.0212(6) Uani 1 1 d . . .
H11 H 0.3595(11) -0.140(2) -0.0055(16) 0.025(8) Uiso 1 1 d . . .
C15 C 0.33228(11) 0.0205(2) -0.02456(14) 0.0175(6) Uani 1 1 d . . .
C16 C 0.33298(11) 0.1228(2) 0.01517(14) 0.0167(6) Uani 1 1 d . . .
S1 S 0.29582(3) 0.01379(5) -0.13091(4) 0.01547(14) Uani 1 1 d . . .
S2 S 0.30245(3) -0.15277(5) -0.15453(4) 0.01547(14) Uani 1 1 d . . .
C17 C 0.37846(11) -0.1662(2) -0.14081(14) 0.0184(6) Uani 1 1 d . . .
C18 C 0.41541(12) -0.0738(2) -0.11749(17) 0.0253(7) Uani 1 1 d . . .
H12 H 0.4012(12) -0.002(2) -0.1060(15) 0.030(8) Uiso 1 1 d . . .
C19 C 0.47272(13) -0.0759(3) -0.11229(18) 0.0284(7) Uani 1 1 d . . .
H13 H 0.4957(13) -0.014(3) -0.0936(17) 0.041(9) Uiso 1 1 d . . .
C20 C 0.49245(13) -0.1697(3) -0.13168(17) 0.0276(7) Uani 1 1 d . . .
H14 H 0.5311(12) -0.174(2) -0.1263(15) 0.028(8) Uiso 1 1 d . . .
C21 C 0.45704(12) -0.2681(2) -0.15386(15) 0.0226(6) Uani 1 1 d . . .
C22 C 0.47887(13) -0.3640(3) -0.17517(16) 0.0273(7) Uani 1 1 d . . .
H15 H 0.5183(12) -0.360(2) -0.1688(16) 0.032(8) Uiso 1 1 d . . .
C23 C 0.44597(13) -0.4590(3) -0.19864(17) 0.0288(7) Uani 1 1 d . . .
H16 H 0.4591(11) -0.522(2) -0.2141(15) 0.023(7) Uiso 1 1 d . . .
C24 C 0.39114(13) -0.4652(3) -0.19761(16) 0.0251(7) Uani 1 1 d . . .
H17 H 0.3705(11) -0.530(2) -0.2096(15) 0.019(7) Uiso 1 1 d . . .
C25 C 0.36837(11) -0.3754(2) -0.17688(14) 0.0186(6) Uani 1 1 d . . .
C26 C 0.39895(11) -0.2700(2) -0.15712(14) 0.0180(6) Uani 1 1 d . . .
Se2 Se 0.294437(12) -0.40721(2) -0.175765(15) 0.01994(8) Uani 1 1 d . . .
C27 C 0.32303(11) -0.4007(2) -0.06482(15) 0.0177(6) Uani 1 1 d . . .
C28 C 0.38230(12) -0.4216(2) -0.00957(16) 0.0223(6) Uani 1 1 d . . .
H18 H 0.4104(12) -0.438(2) -0.0244(16) 0.027(8) Uiso 1 1 d . . .
C29 C 0.39933(13) -0.4167(2) 0.06948(16) 0.0263(7) Uani 1 1 d . . .
H19 H 0.4400(12) -0.430(2) 0.1063(16) 0.024(8) Uiso 1 1 d . . .
C30 C 0.35757(14) -0.3935(2) 0.09402(17) 0.0270(7) Uani 1 1 d . . .
H20 H 0.3701(13) -0.389(2) 0.1471(19) 0.042(9) Uiso 1 1 d . . .
C31 C 0.29817(14) -0.3745(2) 0.03849(17) 0.0250(7) Uani 1 1 d . . .
H21 H 0.2692(11) -0.360(2) 0.0515(15) 0.018(7) Uiso 1 1 d . . .
C32 C 0.28094(13) -0.3774(2) -0.04068(17) 0.0215(6) Uani 1 1 d . . .
H22 H 0.2418(12) -0.364(2) -0.0772(16) 0.029(8) Uiso 1 1 d . . .

loop_
_atom_site_aniso_label
_atom_site_aniso_U_11
_atom_site_aniso_U_22
_atom_site_aniso_U_33
_atom_site_aniso_U_23
_atom_site_aniso_U_13
_atom_site_aniso_U_12
Se1 0.02208(15) 0.01798(15) 0.01977(15) 0.00137(11) 0.01133(12) 0.00050(11)
C1 0.0235(15) 0.0138(14) 0.0226(15) 0.0015(11) 0.0145(13) -0.0009(11)
C2 0.0281(17) 0.0216(15) 0.0222(16) -0.0009(12) 0.0122(14) -0.0049(13)
C3 0.0362(18) 0.0224(16) 0.0287(17) -0.0035(13) 0.0236(15) -0.0035(13)
C4 0.0258(17) 0.0292(17) 0.0379(19) 0.0037(14) 0.0212(16) 0.0003(13)
C5 0.0202(17) 0.049(2) 0.0255(18) 0.0031(15) 0.0087(15) -0.0052(15)
C6 0.0281(17) 0.0361(18) 0.0191(16) 0.0006(13) 0.0125(14) -0.0054(13)
C7 0.0191(14) 0.0195(14) 0.0194(14) -0.0032(11) 0.0109(12) -0.0042(11)
C8 0.0231(15) 0.0181(15) 0.0268(16) -0.0004(13) 0.0141(13) -0.0031(13)
C9 0.0268(16) 0.0228(16) 0.0266(16) -0.0131(13) 0.0174(13) -0.0091(13)
C10 0.0240(16) 0.0344(18) 0.0184(16) -0.0080(13) 0.0137(13) -0.0082(13)
C11 0.0153(14) 0.0260(15) 0.0171(14) -0.0023(11) 0.0090(12) -0.0044(11)
C12 0.0221(15) 0.0302(17) 0.0134(15) 0.0015(13) 0.0074(13) -0.0011(13)
C13 0.0234(16) 0.0246(17) 0.0209(15) 0.0070(13) 0.0093(13) 0.0039(13)
C14 0.0239(15) 0.0206(16) 0.0202(15) -0.0021(12) 0.0116(13) -0.0001(12)
C15 0.0165(14) 0.0220(15) 0.0150(13) 0.0010(11) 0.0084(12) -0.0006(11)
C16 0.0135(13) 0.0202(14) 0.0170(14) -0.0011(11) 0.0079(11) -0.0030(11)
S1 0.0197(3) 0.0131(3) 0.0132(3) -0.0005(3) 0.0075(3) 0.0007(3)
S2 0.0167(3) 0.0133(3) 0.0169(3) -0.0017(3) 0.0086(3) -0.0005(3)
C17 0.0176(14) 0.0213(15) 0.0170(14) 0.0022(11) 0.0090(12) 0.0023(11)
C18 0.0236(16) 0.0216(16) 0.0308(17) 0.0007(13) 0.0132(14) 0.0000(12)
C19 0.0199(16) 0.0282(18) 0.0365(18) 0.0004(14) 0.0131(14) -0.0061(13)
C20 0.0196(16) 0.0376(19) 0.0283(16) 0.0077(14) 0.0137(14) 0.0016(14)
C21 0.0227(15) 0.0293(16) 0.0175(14) 0.0049(12) 0.0111(13) 0.0037(12)
C22 0.0244(17) 0.0375(19) 0.0229(16) 0.0050(13) 0.0137(14) 0.0079(14)
C23 0.0319(18) 0.0315(18) 0.0250(16) -0.0021(14) 0.0153(14) 0.0113(14)
C24 0.0308(17) 0.0224(16) 0.0199(15) -0.0013(12) 0.0105(13) 0.0012(14)
C25 0.0204(14) 0.0221(15) 0.0127(13) -0.0002(11) 0.0076(12) 0.0012(11)
C26 0.0201(14) 0.0222(15) 0.0117(13) 0.0029(11) 0.0078(12) 0.0021(11)
Se2 0.02157(15) 0.01819(15) 0.01810(14) -0.00065(11) 0.00806(12) -0.00233(11)
C27 0.0216(14) 0.0121(13) 0.0193(14) 0.0022(11) 0.0098(12) -0.0017(11)
C28 0.0205(15) 0.0232(16) 0.0236(15) 0.0038(12) 0.0111(13) 0.0020(12)
C29 0.0243(17) 0.0250(16) 0.0219(16) 0.0040(13) 0.0052(14) -0.0017(13)
C30 0.0417(19) 0.0175(15) 0.0212(16) 0.0001(12) 0.0149(15) -0.0056(13)
C31 0.0344(18) 0.0184(15) 0.0304(17) -0.0008(12) 0.0220(15) -0.0001(13)
C32 0.0195(15) 0.0196(15) 0.0255(16) 0.0028(12) 0.0110(13) 0.0014(12)

loop_
_atom_type_symbol
_atom_type_description
_atom_type_scat_dispersion_real
_atom_type_scat_dispersion_imag
_atom_type_scat_source
C C 0.0033 0.0016 'International Tables Vol C Tables 4.2.6.8 and 6.1.1.4'
H H 0.0000 0.0000 'International Tables Vol C Tables 4.2.6.8 and 6.1.1.4'
S S 0.1246 0.1234 'International Tables Vol C Tables 4.2.6.8 and 6.1.1.4'
Se Se -0.0929 2.2259 'International Tables Vol C Tables 4.2.6.8 and 6.1.1.4'

loop_
_geom_angle_atom_site_label_1
_geom_angle_atom_site_label_2
_geom_angle_atom_site_label_3
_geom_angle
_geom_angle_site_symmetry_1
_geom_angle_site_symmetry_3
_geom_angle_publ_flag
C7 Se1 C1 98.76(11) . . ?
C7 Se1 S1 79.12(8) . . ?
C1 Se1 S1 81.31(7) . . ?
C6 C1 C2 120.1(3) . . ?
C6 C1 Se1 122.2(2) . . ?
C2 C1 Se1 117.8(2) . . ?
C3 C2 C1 119.6(3) . . ?
C3 C2 H1 122.6(17) . . ?
C1 C2 H1 117.7(17) . . ?
C2 C3 C4 120.6(3) . . ?
C2 C3 H2 120.4(16) . . ?
C4 C3 H2 119.1(16) . . ?
C5 C4 C3 119.8(3) . . ?
C5 C4 H3 118.8(17) . . ?
C3 C4 H3 121.4(16) . . ?
C4 C5 C6 120.1(3) . . ?
C4 C5 H4 120.9(17) . . ?
C6 C5 H4 119.0(17) . . ?
C1 C6 C5 119.8(3) . . ?
C1 C6 H5 121.9(17) . . ?
C5 C6 H5 118.3(17) . . ?
C8 C7 C16 120.7(2) . . ?
C8 C7 Se1 114.1(2) . . ?
C16 C7 Se1 125.15(19) . . ?
C7 C8 C9 121.9(3) . . ?
C7 C8 H6 117.7(17) . . ?
C9 C8 H6 120.2(17) . . ?
C10 C9 C8 119.0(3) . . ?
C10 C9 H7 121.8(17) . . ?
C8 C9 H7 119.1(17) . . ?
C9 C10 C11 121.9(3) . . ?
C9 C10 H8 119.9(17) . . ?
C11 C10 H8 118.2(17) . . ?
C12 C11 C10 119.2(2) . . ?
C12 C11 C16 121.0(2) . . ?
C10 C11 C16 119.9(2) . . ?
C13 C12 C11 120.2(3) . . ?
C13 C12 H9 123.2(17) . . ?
C11 C12 H9 116.4(17) . . ?
C12 C13 C14 120.4(3) . . ?
C12 C13 H10 122.4(16) . . ?
C14 C13 H10 117.1(16) . . ?
C15 C14 C13 121.8(3) . . ?
C15 C14 H11 121.3(17) . . ?
C13 C14 H11 116.9(17) . . ?
C14 C15 C16 119.8(2) . . ?
C14 C15 S1 119.1(2) . . ?
C16 C15 S1 121.07(19) . . ?
C7 C16 C11 116.5(2) . . ?
C7 C16 C15 127.1(2) . . ?
C11 C16 C15 116.4(2) . . ?
C15 S1 S2 104.17(9) . . ?
C15 S1 Se1 86.23(8) . . ?
S2 S1 Se1 167.98(3) . . ?
C17 S2 S1 104.28(9) . . ?
C17 S2 Se2 85.89(8) . . ?
S1 S2 Se2 168.12(3) . . ?
C18 C17 C26 120.3(2) . . ?
C18 C17 S2 118.7(2) . . ?
C26 C17 S2 120.90(19) . . ?
C17 C18 C19 121.6(3) . . ?
C17 C18 H12 120.2(16) . . ?
C19 C18 H12 118.2(16) . . ?
C20 C19 C18 120.2(3) . . ?
C20 C19 H13 122.7(19) . . ?
C18 C19 H13 117.1(19) . . ?
C19 C20 C21 120.6(3) . . ?
C19 C20 H14 121.7(17) . . ?
C21 C20 H14 117.5(17) . . ?
C20 C21 C22 118.8(3) . . ?
C20 C21 C26 120.7(3) . . ?
C22 C21 C26 120.5(3) . . ?
C23 C22 C21 120.9(3) . . ?
C23 C22 H15 121.6(17) . . ?
C21 C22 H15 117.3(17) . . ?
C22 C23 C24 119.6(3) . . ?
C22 C23 H16 122.2(16) . . ?
C24 C23 H16 118.2(16) . . ?
C25 C24 C23 121.7(3) . . ?
C25 C24 H17 118.5(16) . . ?
C23 C24 H17 119.8(16) . . ?
C24 C25 C26 121.3(2) . . ?
C24 C25 Se2 113.6(2) . . ?
C26 C25 Se2 125.11(19) . . ?
C25 C26 C17 127.8(2) . . ?
C25 C26 C21 115.7(2) . . ?
C17 C26 C21 116.5(2) . . ?
C27 Se2 C25 99.57(10) . . ?
C27 Se2 S2 81.02(7) . . ?
C25 Se2 S2 78.68(8) . . ?
C28 C27 C32 119.8(2) . . ?
C28 C27 Se2 123.0(2) . . ?
C32 C27 Se2 117.18(19) . . ?
C27 C28 C29 119.6(3) . . ?
C27 C28 H18 121.0(17) . . ?
C29 C28 H18 119.5(17) . . ?
C28 C29 C30 120.9(3) . . ?
C28 C29 H19 118.4(16) . . ?
C30 C29 H19 120.6(16) . . ?
C31 C30 C29 119.2(3) . . ?
C31 C30 H20 121.3(19) . . ?
C29 C30 H20 119.4(19) . . ?
C30 C31 C32 120.2(3) . . ?
C30 C31 H21 122.6(16) . . ?
C32 C31 H21 117.2(16) . . ?
C31 C32 C27 120.2(3) . . ?
C31 C32 H22 120.0(17) . . ?
C27 C32 H22 119.8(17) . . ?

loop_
_geom_bond_atom_site_label_1
_geom_bond_atom_site_label_2
_geom_bond_distance
_geom_bond_site_symmetry_2
_geom_bond_publ_flag
Se1 C7 1.926(3) . ?
Se1 C1 1.929(3) . ?
Se1 S1 3.0458(7) . ?
C1 C6 1.380(4) . ?
C1 C2 1.390(4) . ?
C2 C3 1.382(4) . ?
C2 H1 0.93(3) . ?
C3 C4 1.382(4) . ?
C3 H2 0.95(3) . ?
C4 C5 1.378(4) . ?
C4 H3 0.96(3) . ?
C5 C6 1.393(4) . ?
C5 H4 0.89(3) . ?
C6 H5 0.92(3) . ?
C7 C8 1.369(4) . ?
C7 C16 1.435(3) . ?
C8 C9 1.404(4) . ?
C8 H6 0.86(3) . ?
C9 C10 1.348(4) . ?
C9 H7 0.93(3) . ?
C10 C11 1.417(4) . ?
C10 H8 0.90(3) . ?
C11 C12 1.417(4) . ?
C11 C16 1.435(3) . ?
C12 C13 1.345(4) . ?
C12 H9 0.90(2) . ?
C13 C14 1.405(4) . ?
C13 H10 0.92(3) . ?
C14 C15 1.374(4) . ?
C14 H11 0.92(3) . ?
C15 C16 1.444(4) . ?
C15 S1 1.815(2) . ?
S1 S2 2.0706(9) . ?
S2 C17 1.821(2) . ?
S2 Se2 3.0662(7) . ?
C17 C18 1.376(4) . ?
C17 C26 1.440(4) . ?
C18 C19 1.408(4) . ?
C18 H12 1.00(3) . ?
C19 C20 1.355(4) . ?
C19 H13 0.91(3) . ?
C20 C21 1.415(4) . ?
C20 H14 0.93(3) . ?
C21 C22 1.421(4) . ?
C21 C26 1.444(4) . ?
C22 C23 1.352(4) . ?
C22 H15 0.95(3) . ?
C23 C24 1.403(4) . ?
C23 H16 0.93(3) . ?
C24 C25 1.371(4) . ?
C24 H17 0.90(3) . ?
C25 C26 1.432(4) . ?
C25 Se2 1.924(3) . ?
Se2 C27 1.919(3) . ?
C27 C28 1.383(4) . ?
C27 C32 1.388(4) . ?
C28 C29 1.384(4) . ?
C28 H18 0.91(3) . ?
C29 C30 1.385(4) . ?
C29 H19 0.94(3) . ?
C30 C31 1.383(4) . ?
C30 H20 0.92(3) . ?
C31 C32 1.384(4) . ?
C31 H21 0.90(2) . ?
C32 H22 0.91(3) . ?

loop_
_geom_torsion_atom_site_label_1
_geom_torsion_atom_site_label_2
_geom_torsion_atom_site_label_3
_geom_torsion_atom_site_label_4
_geom_torsion
_geom_torsion_site_symmetry_1
_geom_torsion_site_symmetry_2
_geom_torsion_site_symmetry_3
_geom_torsion_site_symmetry_4
_geom_torsion_publ_flag
C7 Se1 C1 C6 -25.6(2) . . . . ?
S1 Se1 C1 C6 -103.1(2) . . . . ?
C7 Se1 C1 C2 155.0(2) . . . . ?
S1 Se1 C1 C2 77.5(2) . . . . ?
C6 C1 C2 C3 0.4(4) . . . . ?
Se1 C1 C2 C3 179.8(2) . . . . ?
C1 C2 C3 C4 0.7(4) . . . . ?
C2 C3 C4 C5 -0.8(4) . . . . ?
C3 C4 C5 C6 -0.1(5) . . . . ?
C2 C1 C6 C5 -1.3(4) . . . . ?
Se1 C1 C6 C5 179.3(2) . . . . ?
C4 C5 C6 C1 1.2(5) . . . . ?
C1 Se1 C7 C8 107.7(2) . . . . ?
S1 Se1 C7 C8 -172.9(2) . . . . ?
C1 Se1 C7 C16 -73.0(2) . . . . ?
S1 Se1 C7 C16 6.3(2) . . . . ?
C16 C7 C8 C9 -0.6(4) . . . . ?
Se1 C7 C8 C9 178.7(2) . . . . ?
C7 C8 C9 C10 2.3(4) . . . . ?
C8 C9 C10 C11 -0.7(4) . . . . ?
C9 C10 C11 C12 176.0(3) . . . . ?
C9 C10 C11 C16 -2.5(4) . . . . ?
C10 C11 C12 C13 -177.9(3) . . . . ?
C16 C11 C12 C13 0.5(4) . . . . ?
C11 C12 C13 C14 -3.7(4) . . . . ?
C12 C13 C14 C15 1.4(4) . . . . ?
C13 C14 C15 C16 4.3(4) . . . . ?
C13 C14 C15 S1 -173.2(2) . . . . ?
C8 C7 C16 C11 -2.5(4) . . . . ?
Se1 C7 C16 C11 178.25(17) . . . . ?
C8 C7 C16 C15 178.3(2) . . . . ?
Se1 C7 C16 C15 -0.9(4) . . . . ?
C12 C11 C16 C7 -174.4(2) . . . . ?
C10 C11 C16 C7 4.0(3) . . . . ?
C12 C11 C16 C15 4.9(3) . . . . ?
C10 C11 C16 C15 -176.7(2) . . . . ?
C14 C15 C16 C7 172.0(2) . . . . ?
S1 C15 C16 C7 -10.5(4) . . . . ?
C14 C15 C16 C11 -7.2(4) . . . . ?
S1 C15 C16 C11 170.34(17) . . . . ?
C14 C15 S1 S2 2.2(2) . . . . ?
C16 C15 S1 S2 -175.37(18) . . . . ?
C14 C15 S1 Se1 -171.7(2) . . . . ?
C16 C15 S1 Se1 10.75(19) . . . . ?
C7 Se1 S1 C15 -8.30(11) . . . . ?
C1 Se1 S1 C15 92.43(11) . . . . ?
C7 Se1 S1 S2 -158.55(18) . . . . ?
C1 Se1 S1 S2 -57.82(18) . . . . ?
C15 S1 S2 C17 -81.34(12) . . . . ?
Se1 S1 S2 C17 67.95(19) . . . . ?
C15 S1 S2 Se2 67.00(19) . . . . ?
Se1 S1 S2 Se2 -143.71(13) . . . . ?
S1 S2 C17 C18 1.5(2) . . . . ?
Se2 S2 C17 C18 -172.3(2) . . . . ?
S1 S2 C17 C26 -175.89(18) . . . . ?
Se2 S2 C17 C26 10.32(19) . . . . ?
C26 C17 C18 C19 2.9(4) . . . . ?
S2 C17 C18 C19 -174.5(2) . . . . ?
C17 C18 C19 C20 1.1(4) . . . . ?
C18 C19 C20 C21 -2.9(4) . . . . ?
C19 C20 C21 C22 178.8(3) . . . . ?
C19 C20 C21 C26 0.7(4) . . . . ?
C20 C21 C22 C23 -178.3(3) . . . . ?
C26 C21 C22 C23 -0.2(4) . . . . ?
C21 C22 C23 C24 -3.8(4) . . . . ?
C22 C23 C24 C25 3.2(4) . . . . ?
C23 C24 C25 C26 1.6(4) . . . . ?
C23 C24 C25 Se2 -177.5(2) . . . . ?
C24 C25 C26 C17 174.3(3) . . . . ?
Se2 C25 C26 C17 -6.8(4) . . . . ?
C24 C25 C26 C21 -5.2(4) . . . . ?
Se2 C25 C26 C21 173.66(18) . . . . ?
C18 C17 C26 C25 175.6(3) . . . . ?
S2 C17 C26 C25 -7.0(4) . . . . ?
C18 C17 C26 C21 -4.9(4) . . . . ?
S2 C17 C26 C21 172.48(18) . . . . ?
C20 C21 C26 C25 -177.3(2) . . . . ?
C22 C21 C26 C25 4.6(4) . . . . ?
C20 C21 C26 C17 3.2(4) . . . . ?
C22 C21 C26 C17 -175.0(2) . . . . ?
C24 C25 Se2 C27 110.3(2) . . . . ?
C26 C25 Se2 C27 -68.7(2) . . . . ?
C24 C25 Se2 S2 -170.9(2) . . . . ?
C26 C25 Se2 S2 10.1(2) . . . . ?
C17 S2 Se2 C27 91.85(11) . . . . ?
S1 S2 Se2 C27 -57.49(18) . . . . ?
C17 S2 Se2 C25 -9.88(11) . . . . ?
S1 S2 Se2 C25 -159.22(18) . . . . ?
C25 Se2 C27 C28 -25.9(2) . . . . ?
S2 Se2 C27 C28 -102.8(2) . . . . ?
C25 Se2 C27 C32 156.1(2) . . . . ?
S2 Se2 C27 C32 79.32(19) . . . . ?
C32 C27 C28 C29 -1.3(4) . . . . ?
Se2 C27 C28 C29 -179.2(2) . . . . ?
C27 C28 C29 C30 1.4(4) . . . . ?
C28 C29 C30 C31 -0.3(4) . . . . ?
C29 C30 C31 C32 -0.8(4) . . . . ?
C30 C31 C32 C27 0.8(4) . . . . ?
C28 C27 C32 C31 0.2(4) . . . . ?
Se2 C27 C32 C31 178.2(2) . . . . ?

loop_
_cod_related_entry_id
_cod_related_entry_database
_cod_related_entry_code
1 ChemSpider 30652922
